data_7040675
loop_
_publ_author_name
'Poropudas, Merja J.'
'Rautiainen, J. Mikko'
'Oilunkaniemi, Raija'
'Laitinen, Risto S.'

_publ_section_title
;
 Synthesis, characterization, and ligand behaviour of a new ditelluroether
 (C10H7)Te(CH2)4Te(C10H7) and the concurrently formed ionic
 [(C10H7)Te(CH2)4]Br.
;
_journal_issue 43
_journal_name_full 'Dalton transactions (Cambridge, England : 2003)'
_journal_page_first 17206
_journal_page_last 17215
_journal_paper_doi 10.1039/c6dt02599d
_journal_volume 45
_journal_year 2016
_chemical_formula_sum 'C48 H44 Br2 Cu2 Te4'
_chemical_formula_weight 1418.13
_chemical_name_systematic
;
Bis{(mu-bromido)[mu-(1,4-bis(1-naphthyltelluro)butane]copper}
;
_chemical_properties_physical ', Air-sensitive,Moisture-sensitive'
_space_group_crystal_system monoclinic
_space_group_IT_number 14
_space_group_name_Hall '-P 2ybc'
_space_group_name_H-M_alt 'P 1 21/c 1'
_symmetry_space_group_name_Hall '-P 2ybc'
_symmetry_space_group_name_H-M 'P 1 21/c 1'
_atom_sites_solution_hydrogens geom
_atom_sites_solution_primary direct
_atom_sites_solution_secondary difmap
_audit_creation_method SHELXL-2013
_audit_update_record
;
2016-06-27 deposited with the CCDC.
2016-09-19 downloaded from the CCDC.
;
_cell_angle_alpha 90
_cell_angle_beta 96.32(3)
_cell_angle_gamma 90
_cell_formula_units_Z 2
_cell_length_a 15.679(3)
_cell_length_b 12.479(3)
_cell_length_c 11.389(2)
_cell_measurement_reflns_used 3225
_cell_measurement_temperature 120(2)
_cell_measurement_theta_max 24.999
_cell_measurement_theta_min 2.851
_cell_volume 2214.8(8)
_computing_cell_refinement 'DENZO-SMN (Otwinowski & Minor, 1997)'
_computing_data_collection 'COLLECT (Bruker, 2008)'
_computing_data_reduction 'DENZO-SMN (Otwinowski & Minor, 1997)'
_computing_molecular_graphics 'DIAMOND (Brandenburg, 2006)'
_computing_publication_material 'WinGX (Farrugia, 1999)'
_computing_structure_refinement 'SHELXL-2013 (Sheldrick, 2013)'
_computing_structure_solution 'SHELXS-2013 (Sheldrick, 2013)'
_diffrn_ambient_temperature 120(2)
_diffrn_measured_fraction_theta_full 0.925
_diffrn_measured_fraction_theta_max 0.950
_diffrn_measurement_device_type 'Bruker Nonius Kappaccd'
_diffrn_measurement_method '\f scans, and \w scans with \k offsets'
_diffrn_radiation_type MoK\a
_diffrn_radiation_wavelength 0.71073
_diffrn_reflns_av_R_equivalents 0.0864
_diffrn_reflns_av_unetI/netI 0.0428
_diffrn_reflns_Laue_measured_fraction_full 0.925
_diffrn_reflns_Laue_measured_fraction_max 0.950
_diffrn_reflns_limit_h_max 17
_diffrn_reflns_limit_h_min -18
_diffrn_reflns_limit_k_max 14
_diffrn_reflns_limit_k_min -14
_diffrn_reflns_limit_l_max 13
_diffrn_reflns_limit_l_min -13
_diffrn_reflns_number 23226
_diffrn_reflns_point_group_measured_fraction_full 0.925
_diffrn_reflns_point_group_measured_fraction_max 0.950
_diffrn_reflns_theta_full 25.242
_diffrn_reflns_theta_max 24.999
_diffrn_reflns_theta_min 2.851
_diffrn_source 'fine-focus sealed tube'
_exptl_absorpt_coefficient_mu 5.380
_exptl_absorpt_correction_T_max 0.9904
_exptl_absorpt_correction_T_min 0.8154
_exptl_absorpt_correction_type multi-scan
_exptl_absorpt_process_details 'XPREP in SHELXTL (Sheldrick 2008)'
_exptl_crystal_colour colourless
_exptl_crystal_density_diffrn 2.126
_exptl_crystal_description plate
_exptl_crystal_F_000 1336
_exptl_crystal_recrystallization_method 'Re-crystallisation from solvent'
_exptl_crystal_size_max 0.150
_exptl_crystal_size_mid 0.150
_exptl_crystal_size_min 0.010
_refine_diff_density_max 4.395
_refine_diff_density_min -1.383
_refine_diff_density_rms 0.213
_refine_ls_extinction_method none
_refine_ls_goodness_of_fit_ref 1.026
_refine_ls_hydrogen_treatment constr
_refine_ls_matrix_type full
_refine_ls_number_parameters 253
_refine_ls_number_reflns 3706
_refine_ls_number_restraints 0
_refine_ls_restrained_S_all 1.026
_refine_ls_R_factor_all 0.0737
_refine_ls_R_factor_gt 0.0606
_refine_ls_shift/su_max 0.001
_refine_ls_shift/su_mean 0.000
_refine_ls_structure_factor_coef Fsqd
_refine_ls_weighting_details 'w=1/[\s^2^(Fo^2^)+(0.0167P)^2^+81.4102P] where P=(Fo^2^+2Fc^2^)/3'
_refine_ls_weighting_scheme calc
_refine_ls_wR_factor_gt 0.1215
_refine_ls_wR_factor_ref 0.1283
_reflns_Friedel_coverage 0.000
_reflns_number_gt 3225
_reflns_number_total 3706
_reflns_threshold_expression 'I > 2\s(I)'
_cod_data_source_file c6dt02599d9.cif
_cod_data_source_block cmpd3b
_cod_depositor_comments 'Adding full bibliography for 7040672--7040677.cif.'
_cod_original_cell_volume 2214.9(8)
_cod_database_code 7040675
_shelx_space_group_comment
;
The symmetry employed for this shelxl refinement is uniquely defined
by the following loop, which should always be used as a source of
symmetry information in preference to the above space-group names.
They are only intended as comments.
;
_shelx_estimated_absorpt_t_min 0.499
_shelx_estimated_absorpt_t_max 0.948
_shelxl_version_number 2013-4
_solvent_exptl_crystal_recrystallization_method dichloromethane

loop_
_space_group_symop_operation_xyz
'x, y, z'
'-x, y+1/2, -z+1/2'
'-x, -y, -z'
'x, -y-1/2, z-1/2'

loop_
_atom_site_label
_atom_site_type_symbol
_atom_site_fract_x
_atom_site_fract_y
_atom_site_fract_z
_atom_site_U_iso_or_equiv
_atom_site_adp_type
_atom_site_occupancy
_atom_site_site_symmetry_order
_atom_site_calc_flag
_atom_site_refinement_flags_posn
_atom_site_refinement_flags_adp
Te1 Te 0.41573(5) 0.76713(5) 0.41515(6) 0.0202(2) Uani 1 1 d . .
Te2 Te 0.65117(5) 0.53498(6) 0.73650(6) 0.0221(2) Uani 1 1 d . .
Br1 Br 0.42315(7) 0.48480(8) 0.63086(9) 0.0215(3) Uani 1 1 d . .
Cu1 Cu 0.43222(9) 0.56464(10) 0.43675(12) 0.0216(3) Uani 1 1 d . .
C1 C 0.4850(7) 0.8539(9) 0.5631(9) 0.022(2) Uani 1 1 d . .
H1A H 0.4653 0.9293 0.5605 0.026 Uiso 1 1 calc R U
H1B H 0.4701 0.8222 0.6379 0.026 Uiso 1 1 calc R U
C2 C 0.5813(7) 0.8525(9) 0.5639(10) 0.025(3) Uani 1 1 d . .
H2A H 0.6063 0.9034 0.6249 0.030 Uiso 1 1 calc R U
H2B H 0.5956 0.8790 0.4865 0.030 Uiso 1 1 calc R U
C3 C 0.6246(8) 0.7427(9) 0.5876(11) 0.027(3) Uani 1 1 d . .
H3A H 0.6065 0.6939 0.5209 0.033 Uiso 1 1 calc R U
H3B H 0.6876 0.7514 0.5923 0.033 Uiso 1 1 calc R U
C4 C 0.6014(8) 0.6932(9) 0.7013(10) 0.025(3) Uani 1 1 d . .
H4A H 0.5381 0.6906 0.6984 0.031 Uiso 1 1 calc R U
H4B H 0.6230 0.7404 0.7679 0.031 Uiso 1 1 calc R U
C10 C 0.2971(7) 0.8035(8) 0.4816(9) 0.017(2) Uani 1 1 d . .
C11 C 0.2768(7) 0.7509(9) 0.5773(10) 0.025(3) Uani 1 1 d . .
H11 H 0.3119 0.6927 0.6069 0.030 Uiso 1 1 calc R U
C12 C 0.2048(7) 0.7791(9) 0.6361(10) 0.025(2) Uani 1 1 d . .
H12 H 0.1927 0.7407 0.7044 0.029 Uiso 1 1 calc R U
C13 C 0.1532(7) 0.8608(9) 0.5945(10) 0.025(3) Uani 1 1 d . .
H13 H 0.1048 0.8797 0.6335 0.029 Uiso 1 1 calc R U
C14 C 0.1715(7) 0.9187(8) 0.4919(9) 0.016(2) Uani 1 1 d . .
C15 C 0.1195(7) 1.0061(9) 0.4472(10) 0.024(2) Uani 1 1 d . .
H15 H 0.0721 1.0278 0.4869 0.029 Uiso 1 1 calc R U
C16 C 0.1372(7) 1.0595(9) 0.3470(10) 0.026(3) Uani 1 1 d . .
H16 H 0.1017 1.1172 0.3172 0.031 Uiso 1 1 calc R U
C17 C 0.2073(7) 1.0291(8) 0.2891(10) 0.023(2) Uani 1 1 d . .
H17 H 0.2187 1.0664 0.2198 0.027 Uiso 1 1 calc R U
C18 C 0.2599(7) 0.9467(8) 0.3298(9) 0.020(2) Uani 1 1 d . .
H18 H 0.3074 0.9276 0.2890 0.024 Uiso 1 1 calc R U
C19 C 0.2437(7) 0.8895(7) 0.4337(9) 0.014(2) Uani 1 1 d . .
C20 C 0.7774(7) 0.5582(9) 0.6950(10) 0.024(2) Uani 1 1 d . .
C21 C 0.8053(8) 0.4953(10) 0.6092(11) 0.031(3) Uani 1 1 d . .
H21 H 0.7652 0.4526 0.5611 0.038 Uiso 1 1 calc R U
C22 C 0.8919(10) 0.4925(13) 0.5909(13) 0.053(4) Uani 1 1 d . .
H22 H 0.9104 0.4476 0.5313 0.063 Uiso 1 1 calc R U
C23 C 0.9506(9) 0.5549(15) 0.6593(14) 0.057(5) Uani 1 1 d . .
H23 H 1.0095 0.5512 0.6473 0.068 Uiso 1 1 calc R U
C24 C 0.9254(9) 0.6228(12) 0.7448(13) 0.043(4) Uani 1 1 d . .
C25 C 0.9850(10) 0.6926(15) 0.8203(18) 0.065(6) Uani 1 1 d . .
H25 H 1.0440 0.6943 0.8084 0.077 Uiso 1 1 calc R U
C26 C 0.9567(12) 0.7539(13) 0.9060(19) 0.067(6) Uani 1 1 d . .
H26 H 0.9964 0.7966 0.9546 0.081 Uiso 1 1 calc R U
C27 C 0.8721(9) 0.7555(10) 0.9238(15) 0.051(5) Uani 1 1 d . .
H27 H 0.8539 0.8000 0.9840 0.061 Uiso 1 1 calc R U
C28 C 0.8129(9) 0.6944(10) 0.8567(12) 0.036(3) Uani 1 1 d . .
H28 H 0.7544 0.6977 0.8712 0.043 Uiso 1 1 calc R U
C29 C 0.8373(7) 0.6247(9) 0.7637(11) 0.028(3) Uani 1 1 d . .

loop_
_atom_site_aniso_label
_atom_site_aniso_U_11
_atom_site_aniso_U_22
_atom_site_aniso_U_33
_atom_site_aniso_U_23
_atom_site_aniso_U_13
_atom_site_aniso_U_12
Te1 0.0212(4) 0.0178(4) 0.0227(4) 0.0027(3) 0.0075(3) 0.0058(3)
Te2 0.0242(4) 0.0214(4) 0.0206(4) -0.0014(3) 0.0026(3) -0.0012(3)
Br1 0.0230(6) 0.0214(6) 0.0212(6) 0.0002(4) 0.0072(4) 0.0060(4)
Cu1 0.0226(8) 0.0188(7) 0.0232(7) -0.0016(5) 0.0015(6) 0.0038(5)
C1 0.022(6) 0.028(6) 0.014(5) -0.008(5) -0.002(4) 0.000(5)
C2 0.028(7) 0.021(6) 0.028(6) 0.005(5) 0.007(5) -0.003(5)
C3 0.023(6) 0.018(6) 0.040(7) -0.011(5) 0.003(5) 0.000(5)
C4 0.026(7) 0.019(6) 0.033(7) -0.007(5) 0.008(5) 0.006(5)
C10 0.015(6) 0.021(5) 0.014(5) -0.002(4) 0.001(4) 0.000(4)
C11 0.027(7) 0.021(6) 0.027(6) 0.011(5) 0.002(5) 0.003(5)
C12 0.031(7) 0.024(6) 0.021(6) 0.000(5) 0.008(5) -0.006(5)
C13 0.021(6) 0.029(6) 0.024(6) -0.002(5) 0.005(5) 0.000(5)
C14 0.014(5) 0.015(5) 0.020(5) -0.006(4) 0.002(4) -0.001(4)
C15 0.018(6) 0.021(6) 0.031(6) -0.004(5) -0.001(5) 0.003(4)
C16 0.019(6) 0.027(6) 0.030(7) -0.005(5) -0.006(5) 0.004(5)
C17 0.023(6) 0.015(5) 0.030(6) -0.001(5) -0.001(5) 0.002(4)
C18 0.023(6) 0.016(5) 0.022(6) -0.007(4) 0.004(4) -0.001(4)
C19 0.021(6) 0.003(4) 0.018(5) -0.003(4) 0.000(4) -0.002(4)
C20 0.026(7) 0.023(6) 0.023(6) 0.006(5) 0.006(5) 0.006(5)
C21 0.033(7) 0.026(6) 0.036(7) 0.006(5) 0.010(6) 0.016(5)
C22 0.055(11) 0.069(11) 0.037(8) 0.015(8) 0.016(7) 0.038(9)
C23 0.018(8) 0.103(14) 0.051(10) 0.048(10) 0.014(7) 0.014(8)
C24 0.029(8) 0.051(9) 0.050(9) 0.038(7) 0.004(7) 0.007(6)
C25 0.028(8) 0.069(12) 0.090(13) 0.065(11) -0.025(9) -0.021(8)
C26 0.063(13) 0.034(9) 0.097(15) 0.023(9) -0.028(11) -0.022(8)
C27 0.048(9) 0.018(6) 0.076(11) 0.017(7) -0.042(8) -0.012(6)
C28 0.037(8) 0.026(6) 0.042(8) 0.015(6) -0.006(6) 0.007(5)
C29 0.023(7) 0.018(6) 0.042(7) 0.015(5) -0.002(5) 0.001(5)

loop_
_atom_type_symbol
_atom_type_description
_atom_type_scat_dispersion_real
_atom_type_scat_dispersion_imag
_atom_type_scat_source
C C 0.0033 0.0016 'International Tables Vol C Tables 4.2.6.8 and 6.1.1.4'
H H 0.0000 0.0000 'International Tables Vol C Tables 4.2.6.8 and 6.1.1.4'
Cu Cu 0.3201 1.2651 'International Tables Vol C Tables 4.2.6.8 and 6.1.1.4'
Te Te -0.5308 1.6751 'International Tables Vol C Tables 4.2.6.8 and 6.1.1.4'
Br Br -0.2901 2.4595 'International Tables Vol C Tables 4.2.6.8 and 6.1.1.4'

loop_
_geom_angle_atom_site_label_1
_geom_angle_atom_site_label_2
_geom_angle_atom_site_label_3
_geom_angle
_geom_angle_site_symmetry_1
_geom_angle_site_symmetry_3
C10 Te1 C1 90.0(4) . .
C10 Te1 Cu1 105.1(3) . .
C1 Te1 Cu1 112.3(3) . .
C20 Te2 C4 99.4(4) . .
C20 Te2 Cu1 107.8(3) . 3_666
C4 Te2 Cu1 99.1(3) . 3_666
Cu1 Br1 Cu1 71.52(6) . 3_666
Br1 Cu1 Te1 118.43(6) . .
Br1 Cu1 Br1 108.48(6) . 3_666
Te1 Cu1 Br1 107.15(6) . 3_666
Br1 Cu1 Te2 115.02(6) . 3_666
Te1 Cu1 Te2 111.62(6) . 3_666
Br1 Cu1 Te2 92.60(6) 3_666 3_666
Br1 Cu1 Cu1 55.93(5) . 3_666
Te1 Cu1 Cu1 131.00(8) . 3_666
Br1 Cu1 Cu1 52.55(5) 3_666 3_666
Te2 Cu1 Cu1 113.17(7) 3_666 3_666
C2 C1 Te1 114.2(7) . .
C2 C1 H1A 108.7 . .
Te1 C1 H1A 108.7 . .
C2 C1 H1B 108.7 . .
Te1 C1 H1B 108.7 . .
H1A C1 H1B 107.6 . .
C1 C2 C3 115.6(9) . .
C1 C2 H2A 108.4 . .
C3 C2 H2A 108.4 . .
C1 C2 H2B 108.4 . .
C3 C2 H2B 108.4 . .
H2A C2 H2B 107.4 . .
C4 C3 C2 111.8(10) . .
C4 C3 H3A 109.3 . .
C2 C3 H3A 109.3 . .
C4 C3 H3B 109.3 . .
C2 C3 H3B 109.3 . .
H3A C3 H3B 107.9 . .
C3 C4 Te2 114.8(7) . .
C3 C4 H4A 108.6 . .
Te2 C4 H4A 108.6 . .
C3 C4 H4B 108.6 . .
Te2 C4 H4B 108.6 . .
H4A C4 H4B 107.6 . .
C11 C10 C19 119.7(10) . .
C11 C10 Te1 118.6(8) . .
C19 C10 Te1 121.4(8) . .
C10 C11 C12 122.3(10) . .
C10 C11 H11 118.8 . .
C12 C11 H11 118.8 . .
C13 C12 C11 119.8(10) . .
C13 C12 H12 120.1 . .
C11 C12 H12 120.1 . .
C12 C13 C14 120.0(11) . .
C12 C13 H13 120.0 . .
C14 C13 H13 120.0 . .
C19 C14 C15 119.0(10) . .
C19 C14 C13 119.6(9) . .
C15 C14 C13 121.4(10) . .
C16 C15 C14 120.5(11) . .
C16 C15 H15 119.7 . .
C14 C15 H15 119.7 . .
C15 C16 C17 120.2(11) . .
C15 C16 H16 119.9 . .
C17 C16 H16 119.9 . .
C18 C17 C16 121.4(11) . .
C18 C17 H17 119.3 . .
C16 C17 H17 119.3 . .
C17 C18 C19 120.1(11) . .
C17 C18 H18 120.0 . .
C19 C18 H18 120.0 . .
C14 C19 C18 118.8(9) . .
C14 C19 C10 118.5(9) . .
C18 C19 C10 122.7(10) . .
C21 C20 C29 119.1(12) . .
C21 C20 Te2 117.8(9) . .
C29 C20 Te2 122.4(9) . .
C20 C21 C22 121.0(14) . .
C20 C21 H21 119.5 . .
C22 C21 H21 119.5 . .
C23 C22 C21 120.0(14) . .
C23 C22 H22 120.0 . .
C21 C22 H22 120.0 . .
C22 C23 C24 121.3(14) . .
C22 C23 H23 119.3 . .
C24 C23 H23 119.3 . .
C23 C24 C29 118.4(14) . .
C23 C24 C25 124.0(16) . .
C29 C24 C25 117.6(15) . .
C26 C25 C24 121.0(16) . .
C26 C25 H25 119.5 . .
C24 C25 H25 119.5 . .
C25 C26 C27 121.1(16) . .
C25 C26 H26 119.4 . .
C27 C26 H26 119.4 . .
C26 C27 C28 121.3(17) . .
C26 C27 H27 119.3 . .
C28 C27 H27 119.3 . .
C27 C28 C29 121.6(14) . .
C27 C28 H28 119.2 . .
C29 C28 H28 119.2 . .
C24 C29 C20 120.0(13) . .
C24 C29 C28 117.3(12) . .
C20 C29 C28 122.7(11) . .

loop_
_geom_bond_atom_site_label_1
_geom_bond_atom_site_label_2
_geom_bond_distance
_geom_bond_site_symmetry_2
Te1 C10 2.132(10) .
Te1 C1 2.188(10) .
Te1 Cu1 2.5493(15) .
Te2 C20 2.105(12) .
Te2 C4 2.144(11) .
Te2 Cu1 2.5653(16) 3_666
Br1 Cu1 2.4433(18) .
Br1 Cu1 2.5495(18) 3_666
Cu1 Br1 2.5496(18) 3_666
Cu1 Te2 2.5652(16) 3_666
Cu1 Cu1 2.919(3) 3_666
C1 C2 1.509(16) .
C1 H1A 0.9900 .
C1 H1B 0.9900 .
C2 C3 1.539(15) .
C2 H2A 0.9900 .
C2 H2B 0.9900 .
C3 C4 1.515(17) .
C3 H3A 0.9900 .
C3 H3B 0.9900 .
C4 H4A 0.9900 .
C4 H4B 0.9900 .
C10 C11 1.341(15) .
C10 C19 1.431(14) .
C11 C12 1.419(16) .
C11 H11 0.9500 .
C12 C13 1.354(16) .
C12 H12 0.9500 .
C13 C14 1.429(15) .
C13 H13 0.9500 .
C14 C19 1.421(15) .
C14 C15 1.422(15) .
C15 C16 1.377(17) .
C15 H15 0.9500 .
C16 C17 1.395(16) .
C16 H16 0.9500 .
C17 C18 1.367(15) .
C17 H17 0.9500 .
C18 C19 1.429(15) .
C18 H18 0.9500 .
C20 C21 1.362(16) .
C20 C29 1.422(17) .
C21 C22 1.40(2) .
C21 H21 0.9500 .
C22 C23 1.38(2) .
C22 H22 0.9500 .
C23 C24 1.38(2) .
C23 H23 0.9500 .
C24 C29 1.422(18) .
C24 C25 1.48(2) .
C25 C26 1.35(3) .
C25 H25 0.9500 .
C26 C27 1.36(2) .
C26 H26 0.9500 .
C27 C28 1.367(18) .
C27 H27 0.9500 .
C28 C29 1.454(19) .
C28 H28 0.9500 .

loop_
_geom_torsion_atom_site_label_1
_geom_torsion_atom_site_label_2
_geom_torsion_atom_site_label_3
_geom_torsion_atom_site_label_4
_geom_torsion
Te1 C1 C2 C3 -67.8(11)
C1 C2 C3 C4 -54.7(13)
C2 C3 C4 Te2 175.9(7)
C19 C10 C11 C12 -1.7(17)
Te1 C10 C11 C12 172.0(8)
C10 C11 C12 C13 0.9(17)
C11 C12 C13 C14 -0.2(17)
C12 C13 C14 C19 0.4(16)
C12 C13 C14 C15 -178.9(10)
C19 C14 C15 C16 2.0(15)
C13 C14 C15 C16 -178.7(10)
C14 C15 C16 C17 -0.8(16)
C15 C16 C17 C18 -0.3(17)
C16 C17 C18 C19 0.2(16)
C15 C14 C19 C18 -2.1(14)
C13 C14 C19 C18 178.7(9)
C15 C14 C19 C10 178.1(9)
C13 C14 C19 C10 -1.2(14)
C17 C18 C19 C14 1.0(15)
C17 C18 C19 C10 -179.2(10)
C11 C10 C19 C14 1.9(15)
Te1 C10 C19 C14 -171.7(7)
C11 C10 C19 C18 -178.0(10)
Te1 C10 C19 C18 8.5(13)
C29 C20 C21 C22 2.3(17)
Te2 C20 C21 C22 -168.7(10)
C20 C21 C22 C23 -1(2)
C21 C22 C23 C24 -1(2)
C22 C23 C24 C29 2(2)
C22 C23 C24 C25 -179.4(13)
C23 C24 C25 C26 -177.2(14)
C29 C24 C25 C26 1.5(19)
C24 C25 C26 C27 -2(2)
C25 C26 C27 C28 1(2)
C26 C27 C28 C29 0.3(19)
C23 C24 C29 C20 -0.3(17)
C25 C24 C29 C20 -179.1(10)
C23 C24 C29 C28 178.2(11)
C25 C24 C29 C28 -0.6(16)
C21 C20 C29 C24 -1.8(16)
Te2 C20 C29 C24 168.8(8)
C21 C20 C29 C28 179.8(10)
Te2 C20 C29 C28 -9.6(15)
C27 C28 C29 C24 -0.3(17)
C27 C28 C29 C20 178.2(11)
